data_4111340
loop_
_publ_author_name
'Shizuka Takami'
'Lumi Kuroki'
'Masahiro Irie'

_publ_contact_author
;Prof. Masahiro Irie
Department of Chemistry and Biochemistry
Graduate School of Engineering, Kyushu University
Hakozaki 6-10-1, Higashi-ku, Fukuoka, Japan
;
_publ_contact_author_email ' irie@cstf.kyushu-u.ac.jp'
_publ_contact_author_fax ' 81(92)6423557 '
_publ_contact_author_phone ' 81(92)6424130 '
_publ_section_title
;
 Photochromism of Mixed Crystals Containing Bisthienyl-, Bisthiazolyl-,
 and Bisoxazolylethene Derivatives
;
_journal_name_full 'Journal of the American Chemical Society'
_journal_page_first 7319
_journal_page_last 7326
_journal_paper_doi 10.1021/ja068786+
_journal_volume 129
_journal_year 2007
_chemical_formula_sum 'C25.4 H16.4 F6 N1.6 S2'
_chemical_formula_weight 522.12
_chemical_name_systematic
; 
Photoirradiated mixed crystal
(1,2-bis(2-methyl-5-phenyl-3-thienyl)perfluorocyclopentene 
(20%) and 1,2-bis(5-methyl-2-phenyl-4-thiazolyl)perfluorocyclopentene (80%))
;
_space_group_IT_number 14
_symmetry_cell_setting monoclinic
_symmetry_space_group_name_Hall '-P 2yn'
_symmetry_space_group_name_H-M 'P 1 21/n 1'
_atom_sites_solution_hydrogens geom
_atom_sites_solution_primary direct
_atom_sites_solution_secondary difmap
_audit_creation_method SHELXL-97
_cell_angle_alpha 90.00
_cell_angle_beta 103.271(2)
_cell_angle_gamma 90.00
_cell_formula_units_Z 4
_cell_length_a 7.3620(12)
_cell_length_b 26.250(4)
_cell_length_c 12.701(2)
_cell_measurement_reflns_used 1330
_cell_measurement_temperature 123(2)
_cell_measurement_theta_max 18.2925
_cell_measurement_theta_min 2.263
_cell_volume 2389.0(7)
_computing_cell_refinement 'Bruker SMART'
_computing_data_collection 'Bruker SMART'
_computing_data_reduction 'Bruker SMART'
_computing_molecular_graphics 'Bruker SHELXTL'
_computing_publication_material 'Bruker SHELXTL'
_computing_structure_refinement 'SHELXL-97 (Sheldrick, 1997)'
_computing_structure_solution 'SHELXS-97 (Sheldrick, 1990)'
_diffrn_ambient_temperature 123(2)
_diffrn_measured_fraction_theta_full 0.961
_diffrn_measured_fraction_theta_max 0.961
_diffrn_measurement_device_type 'CCD area detector'
_diffrn_measurement_method 'phi and omega scans'
_diffrn_radiation_monochromator graphite
_diffrn_radiation_source 'fine-focus sealed tube'
_diffrn_radiation_type MoK\a
_diffrn_radiation_wavelength 0.71073
_diffrn_reflns_av_R_equivalents 0.0739
_diffrn_reflns_av_sigmaI/netI 0.1153
_diffrn_reflns_limit_h_max 7
_diffrn_reflns_limit_h_min -9
_diffrn_reflns_limit_k_max 30
_diffrn_reflns_limit_k_min -34
_diffrn_reflns_limit_l_max 16
_diffrn_reflns_limit_l_min -9
_diffrn_reflns_number 14010
_diffrn_reflns_theta_full 27.45
_diffrn_reflns_theta_max 27.45
_diffrn_reflns_theta_min 1.55
_diffrn_standards_decay_% 0
_exptl_absorpt_coefficient_mu 0.286
_exptl_absorpt_correction_T_max 0.9720
_exptl_absorpt_correction_T_min 0.9451
_exptl_absorpt_correction_type empirical
_exptl_absorpt_process_details 'sadabs sheldrick 1996'
_exptl_crystal_colour 'deep purple'
_exptl_crystal_density_diffrn 1.452
_exptl_crystal_description needle
_exptl_crystal_F_000 1064
_exptl_crystal_size_max 0.20
_exptl_crystal_size_mid 0.10
_exptl_crystal_size_min 0.10
_refine_diff_density_max 0.157
_refine_diff_density_min -0.214
_refine_diff_density_rms 0.039
_refine_ls_extinction_method none
_refine_ls_goodness_of_fit_ref 0.820
_refine_ls_hydrogen_treatment constr
_refine_ls_matrix_type full
_refine_ls_number_parameters 392
_refine_ls_number_reflns 5246
_refine_ls_number_restraints 5
_refine_ls_restrained_S_all 0.820
_refine_ls_R_factor_all 0.1906
_refine_ls_R_factor_gt 0.0521
_refine_ls_shift/su_max 0.002
_refine_ls_shift/su_mean 0.000
_refine_ls_structure_factor_coef Fsqd
_refine_ls_weighting_details 'calc w=1/[\s^2^(Fo^2^)+(0.1000P)^2^+0.5000P] where P=(Fo^2^+2Fc^2^)/3'
_refine_ls_weighting_scheme calc
_refine_ls_wR_factor_gt 0.1264
_refine_ls_wR_factor_ref 0.1973
_reflns_number_gt 1894
_reflns_number_total 5246
_reflns_threshold_expression >2sigma(I)
_cod_data_source_file ja068786si20070311_095434_4.cif
_cod_data_source_block Photoirradiated_mixed_crystal
_cod_original_cell_volume 2388.9(7)
_cod_original_formula_sum 'C25.40 H16.40 F6 N1.60 S2'
_cod_database_code 4111340

loop_
_symmetry_equiv_pos_as_xyz
'x, y, z'
'-x+1/2, y+1/2, -z+1/2'
'-x, -y, -z'
'x-1/2, -y-1/2, z-1/2'

loop_
_atom_site_label
_atom_site_type_symbol
_atom_site_fract_x
_atom_site_fract_y
_atom_site_fract_z
_atom_site_U_iso_or_equiv
_atom_site_adp_type
_atom_site_occupancy
_atom_site_symmetry_multiplicity
_atom_site_calc_flag
_atom_site_refinement_flags
_atom_site_disorder_assembly
_atom_site_disorder_group
S1 S 0.85815(17) 0.08527(5) 1.01976(10) 0.0710(4) Uani 0.956(3) 1 d P A 5
S2 S 0.7505(2) 0.27685(5) 0.80621(10) 0.0813(5) Uani 0.956(3) 1 d P A 5
C2 C 1.0839(6) 0.07434(14) 1.0095(4) 0.0579(11) Uani 1 1 d D A 1
N3 N 1.1028(14) 0.0825(6) 0.9111(5) 0.062(3) Uani 0.77(3) 1 d P A 7
C3 C 1.129(3) 0.080(2) 0.9089(13) 0.041(11) Uiso 0.23(3) 1 d PD A 8
H3 H 1.2417 0.0743 0.8894 0.049 Uiso 0.23(3) 1 calc PR A 8
C5 C 0.9397(5) 0.10932(15) 0.7279(3) 0.0580(11) Uani 1 1 d . A 1
C9 C 0.8594(6) 0.14917(16) 0.6683(3) 0.0617(11) Uani 1 1 d . A 1
C4 C 0.9466(6) 0.09863(14) 0.8411(3) 0.0577(11) Uani 1 1 d D A 1
C10 C 0.5711(7) 0.25579(17) 0.7033(3) 0.0693(12) Uani 1 1 d D A 1
C6 C 1.0237(9) 0.07409(19) 0.6595(4) 0.0729(13) Uani 1 1 d . A 1
C8 C 0.8552(7) 0.14095(19) 0.5513(4) 0.0787(14) Uani 1 1 d . A 1
C7 C 0.9427(12) 0.0889(3) 0.5456(5) 0.124(3) Uani 1 1 d . A 1
N11 N 0.617(2) 0.2148(5) 0.6573(9) 0.062(3) Uani 0.77(3) 1 d P A 7
C11 C 0.590(4) 0.2088(17) 0.655(6) 0.09(3) Uiso 0.23(3) 1 d PD A 8
H11 H 0.5033 0.1905 0.6040 0.108 Uiso 0.23(3) 1 calc PR A 8
C12 C 0.7890(6) 0.19601(16) 0.7068(3) 0.0645(12) Uani 1 1 d D A 1
C13 C 0.7926(6) 0.10179(17) 0.8861(4) 0.0607(12) Uani 0.956(3) 1 d P A 5
C14 C 0.8853(7) 0.22582(16) 0.7893(4) 0.0681(13) Uani 0.956(3) 1 d P A 5
C15 C 0.5965(6) 0.11593(19) 0.8353(4) 0.0859(15) Uani 1 1 d . A 1
H15A H 0.5811 0.1521 0.8408 0.129 Uiso 1 1 calc R A 1
H15B H 0.5136 0.0986 0.8717 0.129 Uiso 1 1 calc R A 1
H15C H 0.5680 0.1062 0.7604 0.129 Uiso 1 1 calc R A 1
C16 C 1.0767(7) 0.21893(19) 0.8572(4) 0.0948(16) Uani 1 1 d . A 1
H16A H 1.0705 0.2010 0.9222 0.142 Uiso 1 1 calc R A 1
H16B H 1.1333 0.2517 0.8755 0.142 Uiso 1 1 calc R A 1
H16C H 1.1499 0.1996 0.8177 0.142 Uiso 1 1 calc R A 1
C17 C 1.2275(6) 0.05815(15) 1.1037(3) 0.0603(11) Uani 1 1 d . A 1
C18 C 1.3940(7) 0.03841(16) 1.0902(4) 0.0702(12) Uani 1 1 d . A 1
H18 H 1.4151 0.0360 1.0209 0.084 Uiso 1 1 calc R A 1
C19 C 1.5298(7) 0.02217(18) 1.1772(4) 0.0802(14) Uani 1 1 d . A 1
H19 H 1.6406 0.0086 1.1661 0.096 Uiso 1 1 calc R A 1
C22 C 1.2032(7) 0.0624(2) 1.2081(4) 0.0898(16) Uani 1 1 d . A 1
H22 H 1.0935 0.0764 1.2199 0.108 Uiso 1 1 calc R A 1
C20 C 1.5026(7) 0.02586(18) 1.2799(4) 0.0790(14) Uani 1 1 d . A 1
H20 H 1.5936 0.0147 1.3388 0.095 Uiso 1 1 calc R A 1
C21 C 1.3393(9) 0.0463(2) 1.2944(4) 0.0996(17) Uani 1 1 d . A 1
H21 H 1.3201 0.0493 1.3640 0.119 Uiso 1 1 calc R A 1
C23 C 0.3892(7) 0.28152(17) 0.6746(4) 0.0743(13) Uani 1 1 d . A 1
C26 C 0.0416(10) 0.3270(3) 0.6218(7) 0.113(2) Uani 1 1 d . A 1
H26 H -0.0759 0.3420 0.6037 0.136 Uiso 1 1 calc R A 1
C24 C 0.2567(8) 0.2662(2) 0.5856(5) 0.0904(15) Uani 1 1 d . A 1
H24 H 0.2842 0.2401 0.5422 0.108 Uiso 1 1 calc R A 1
C27 C 0.1694(12) 0.3434(2) 0.7101(6) 0.115(2) Uani 1 1 d . A 1
H27 H 0.1395 0.3696 0.7524 0.137 Uiso 1 1 calc R A 1
C28 C 0.3451(9) 0.32088(19) 0.7372(4) 0.0926(16) Uani 1 1 d . A 1
H28 H 0.4330 0.3322 0.7974 0.111 Uiso 1 1 calc R A 1
C25 C 0.0846(9) 0.2888(2) 0.5599(6) 0.1097(19) Uani 1 1 d . A 1
H25 H -0.0036 0.2779 0.4994 0.132 Uiso 1 1 calc R A 1
F1 F 1.215(3) 0.0820(8) 0.6790(18) 0.081(5) Uani 0.49(5) 1 d P A 3
F2 F 1.0214(16) 0.0235(5) 0.6905(9) 0.079(4) Uani 0.49(5) 1 d P A 3
F3 F 0.974(4) 0.0706(9) 0.4631(18) 0.137(8) Uani 0.634(9) 1 d P A 1
F3B F 1.042(5) 0.0839(13) 0.479(2) 0.106(7) Uani 0.366(9) 1 d P A 2
F6 F 0.6856(5) 0.14011(14) 0.4884(2) 0.1335(14) Uani 1 1 d . . .
F5 F 0.9469(7) 0.17593(15) 0.5109(3) 0.1699(19) Uani 1 1 d . . .
F4 F 0.7767(8) 0.05257(18) 0.5202(4) 0.115(3) Uani 0.634(9) 1 d P A 1
F4B F 1.1538(16) 0.1227(5) 0.5369(10) 0.128(5) Uani 0.366(9) 1 d P A 2
F1B F 0.941(9) 0.0296(8) 0.648(4) 0.187(15) Uani 0.51(5) 1 d P A 4
F2B F 1.192(4) 0.0691(17) 0.682(2) 0.181(11) Uani 0.51(5) 1 d P A 4
S1A S 0.961(7) 0.1335(12) 1.018(4) 0.15(2) Uani 0.044(3) 1 d P A 6
S2A S 0.647(7) 0.2312(16) 0.849(3) 0.141(19) Uani 0.044(3) 1 d P A 6
C13A C 0.820(17) 0.132(4) 0.878(10) 0.08(4) Uiso 0.044(3) 1 d PD A 6
C14A C 0.836(15) 0.186(4) 0.838(9) 0.08(3) Uiso 0.044(3) 1 d PD A 6

loop_
_atom_site_aniso_label
_atom_site_aniso_U_11
_atom_site_aniso_U_22
_atom_site_aniso_U_33
_atom_site_aniso_U_23
_atom_site_aniso_U_13
_atom_site_aniso_U_12
S1 0.0608(8) 0.0824(9) 0.0741(8) 0.0080(6) 0.0245(6) 0.0000(6)
S2 0.1104(12) 0.0599(8) 0.0733(9) -0.0067(6) 0.0208(8) 0.0033(7)
C2 0.058(3) 0.053(2) 0.065(3) -0.003(2) 0.017(2) -0.001(2)
N3 0.049(5) 0.067(5) 0.070(5) 0.005(3) 0.015(3) 0.011(4)
C5 0.052(3) 0.059(3) 0.060(3) 0.000(2) 0.007(2) 0.004(2)
C9 0.062(3) 0.069(3) 0.052(3) -0.004(2) 0.009(2) 0.005(2)
C4 0.054(3) 0.050(2) 0.067(3) 0.003(2) 0.010(2) 0.005(2)
C10 0.092(4) 0.058(3) 0.059(3) 0.002(2) 0.021(2) 0.007(2)
C6 0.069(4) 0.069(3) 0.079(4) -0.002(3) 0.012(3) 0.008(3)
C8 0.084(4) 0.085(4) 0.065(3) -0.004(3) 0.012(3) 0.009(3)
C7 0.151(7) 0.146(6) 0.067(4) -0.018(4) 0.010(4) 0.077(6)
N11 0.077(5) 0.052(4) 0.054(5) 0.002(3) 0.010(4) 0.014(4)
C12 0.072(3) 0.062(3) 0.059(3) 0.008(2) 0.012(2) 0.010(2)
C13 0.054(3) 0.053(3) 0.074(3) 0.006(2) 0.012(2) 0.000(2)
C14 0.082(4) 0.057(3) 0.064(3) 0.002(2) 0.014(3) 0.000(2)
C15 0.059(3) 0.097(4) 0.101(4) 0.013(3) 0.018(3) -0.001(3)
C16 0.092(4) 0.086(4) 0.098(4) -0.005(3) 0.005(3) -0.007(3)
C17 0.063(3) 0.054(2) 0.065(3) 0.002(2) 0.017(2) -0.003(2)
C18 0.080(3) 0.069(3) 0.061(3) -0.006(2) 0.015(3) 0.009(2)
C19 0.081(4) 0.079(3) 0.077(4) 0.001(3) 0.011(3) 0.017(3)
C22 0.078(4) 0.128(4) 0.070(4) 0.021(3) 0.031(3) 0.017(3)
C20 0.079(4) 0.076(3) 0.073(4) 0.010(3) 0.001(3) 0.002(3)
C21 0.101(4) 0.136(5) 0.061(3) 0.014(3) 0.019(3) 0.010(4)
C23 0.098(4) 0.064(3) 0.069(3) 0.010(2) 0.035(3) 0.018(3)
C26 0.124(6) 0.093(5) 0.138(6) 0.039(4) 0.060(5) 0.033(4)
C24 0.094(4) 0.083(3) 0.096(4) 0.001(3) 0.025(3) 0.017(3)
C27 0.167(7) 0.082(4) 0.115(5) 0.024(4) 0.073(5) 0.048(4)
C28 0.131(5) 0.075(3) 0.079(4) 0.014(3) 0.041(3) 0.032(3)
C25 0.098(5) 0.095(4) 0.134(5) 0.012(4) 0.023(4) 0.014(4)
F1 0.040(7) 0.119(9) 0.083(7) -0.013(5) 0.014(5) 0.000(6)
F2 0.088(8) 0.065(5) 0.070(7) -0.011(3) -0.009(6) 0.027(5)
F3 0.21(2) 0.111(10) 0.087(6) -0.032(5) 0.033(9) 0.028(9)
F3B 0.15(2) 0.107(19) 0.073(13) -0.012(10) 0.061(14) 0.027(14)
F6 0.117(3) 0.186(3) 0.076(2) -0.032(2) -0.0211(19) 0.058(2)
F5 0.286(6) 0.153(3) 0.098(3) -0.024(2) 0.100(3) -0.079(4)
F4 0.126(5) 0.093(4) 0.094(4) -0.025(3) -0.039(4) -0.006(3)
F4B 0.131(10) 0.132(10) 0.143(10) 0.035(8) 0.080(8) 0.045(7)
F1B 0.30(3) 0.087(8) 0.23(3) -0.050(12) 0.17(3) -0.046(13)
F2B 0.112(16) 0.30(3) 0.127(12) -0.041(16) 0.018(12) 0.093(17)
S1A 0.22(5) 0.045(19) 0.18(4) 0.00(2) 0.02(3) -0.05(2)
S2A 0.17(4) 0.12(3) 0.11(3) 0.02(2) -0.01(3) 0.02(3)

loop_
_atom_type_symbol
_atom_type_description
_atom_type_scat_dispersion_real
_atom_type_scat_dispersion_imag
_atom_type_scat_source
C C 0.0033 0.0016 'International Tables Vol C Tables 4.2.6.8 and 6.1.1.4'
H H 0.0000 0.0000 'International Tables Vol C Tables 4.2.6.8 and 6.1.1.4'
N N 0.0061 0.0033 'International Tables Vol C Tables 4.2.6.8 and 6.1.1.4'
F F 0.0171 0.0103 'International Tables Vol C Tables 4.2.6.8 and 6.1.1.4'
S S 0.1246 0.1234 'International Tables Vol C Tables 4.2.6.8 and 6.1.1.4'

loop_
_geom_angle_atom_site_label_1
_geom_angle_atom_site_label_2
_geom_angle_atom_site_label_3
_geom_angle
C13 S1 C2 91.4(2)
C14 S2 C10 91.1(2)
N3 C2 C3 8.0(7)
N3 C2 C17 127.8(6)
C3 C2 C17 119.9(6)
N3 C2 S1 111.2(5)
C3 C2 S1 119.1(6)
C17 C2 S1 121.0(3)
N3 C2 S1A 94.6(16)
C3 C2 S1A 101(2)
C17 C2 S1A 118.4(15)
S1 C2 S1A 49.4(14)
C2 N3 C4 114.8(8)
C2 C3 C4 100.9(8)
C9 C5 C4 128.1(4)
C9 C5 C6 110.0(4)
C4 C5 C6 122.0(4)
C5 C9 C12 127.6(4)
C5 C9 C8 110.6(4)
C12 C9 C8 121.7(4)
N3 C4 C13 113.7(5)
N3 C4 C13A 120(5)
C13 C4 C13A 34(4)
N3 C4 C5 122.9(5)
C13 C4 C5 123.4(4)
C13A C4 C5 109(4)
N3 C4 C3 6.0(7)
C13 C4 C3 119.6(6)
C13A C4 C3 125(5)
C5 C4 C3 116.9(5)
N11 C10 C11 10(3)
N11 C10 C23 125.7(7)
C11 C10 C23 118.3(6)
N11 C10 S2 111.9(6)
C11 C10 S2 118.7(8)
C23 C10 S2 122.5(4)
N11 C10 S2A 96.0(15)
C11 C10 S2A 95(3)
C23 C10 S2A 116.3(15)
S2 C10 S2A 51.1(15)
F2B C6 F1B 110.7(18)
F2B C6 F2 85(2)
F1B C6 F2 31(3)
F2B C6 F1 15(3)
F1B C6 F1 125(3)
F2 C6 F1 99.9(11)
F2B C6 C7 114.9(16)
F1B C6 C7 93(3)
F2 C6 C7 119.9(7)
F1 C6 C7 107.4(10)
F2B C6 C5 117.6(16)
F1B C6 C5 111.8(10)
F2 C6 C5 113.2(7)
F1 C6 C5 109.9(10)
C7 C6 C5 106.1(4)
F5 C8 F6 106.0(5)
F5 C8 C9 113.1(4)
F6 C8 C9 113.9(4)
F5 C8 C7 110.5(5)
F6 C8 C7 108.0(5)
C9 C8 C7 105.3(4)
F3 C7 F3B 28.3(19)
F3 C7 C6 128.3(15)
F3B C7 C6 118.0(19)
F3 C7 C8 124.1(15)
F3B C7 C8 116.6(19)
C6 C7 C8 105.6(5)
F3 C7 F4 82.7(12)
F3B C7 F4 110.8(15)
C6 C7 F4 99.5(6)
C8 C7 F4 104.2(6)
F3 C7 F4B 78.9(10)
F3B C7 F4B 50.8(15)
C6 C7 F4B 91.7(6)
C8 C7 F4B 86.6(6)
F4 C7 F4B 161.6(7)
C10 N11 C12 113.5(9)
C10 C11 C12 100.9(8)
C14 C12 N11 114.0(5)
C14 C12 C9 125.2(4)
N11 C12 C9 120.8(5)
C14 C12 C11 119.4(8)
N11 C12 C11 9(3)
C9 C12 C11 115.2(6)
C14 C12 C14A 51(3)
N11 C12 C14A 119(4)
C9 C12 C14A 101(3)
C11 C12 C14A 116(5)
C4 C13 C15 129.9(4)
C4 C13 S1 108.9(3)
C15 C13 S1 121.3(4)
C12 C14 C16 129.1(4)
C12 C14 S2 109.3(3)
C16 C14 S2 121.6(4)
C18 C17 C22 117.7(4)
C18 C17 C2 120.2(4)
C22 C17 C2 122.1(4)
C19 C18 C17 121.3(4)
C20 C19 C18 120.4(5)
C21 C22 C17 120.6(5)
C21 C20 C19 118.8(5)
C20 C21 C22 121.2(5)
C24 C23 C28 118.3(5)
C24 C23 C10 120.3(4)
C28 C23 C10 121.4(5)
C25 C26 C27 120.2(7)
C25 C24 C23 120.9(5)
C26 C27 C28 119.9(6)
C23 C28 C27 120.1(6)
C26 C25 C24 120.6(6)
C2 S1A C13A 96(4)
C14A S2A C10 102(4)
C4 C13A C14A 110(8)
C4 C13A S1A 93(6)
C14A C13A S1A 104(8)
C13A C14A C12 119(8)
C13A C14A S2A 117(8)
C12 C14A S2A 89(5)

loop_
_geom_bond_atom_site_label_1
_geom_bond_atom_site_label_2
_geom_bond_distance
S1 C13 1.710(5)
S1 C2 1.721(4)
S2 C14 1.710(5)
S2 C10 1.722(5)
C2 N3 1.307(8)
C2 C3 1.402(10)
C2 C17 1.466(6)
C2 S1A 1.81(4)
N3 C4 1.350(9)
C3 C4 1.500(10)
C5 C9 1.346(5)
C5 C4 1.455(6)
C5 C6 1.496(6)
C9 C12 1.461(6)
C9 C8 1.496(6)
C4 C13 1.385(6)
C4 C13A 1.44(12)
C10 N11 1.304(7)
C10 C11 1.400(10)
C10 C23 1.469(6)
C10 S2A 1.92(4)
C6 F2B 1.21(3)
C6 F1B 1.31(2)
C6 F2 1.387(14)
C6 F1 1.39(2)
C6 C7 1.485(7)
C8 F5 1.312(6)
C8 F6 1.319(5)
C8 C7 1.519(7)
C7 F3 1.222(19)
C7 F3B 1.25(3)
C7 F4 1.525(10)
C7 F4B 1.815(15)
N11 C12 1.370(9)
C11 C12 1.499(10)
C12 C14 1.368(6)
C12 C14A 1.64(11)
C13 C15 1.487(6)
C14 C16 1.484(6)
C17 C18 1.377(6)
C17 C22 1.382(6)
C18 C19 1.377(6)
C19 C20 1.367(6)
C22 C21 1.371(6)
C20 C21 1.367(7)
C23 C24 1.372(6)
C23 C28 1.387(6)
C26 C25 1.355(8)
C26 C27 1.358(8)
C24 C25 1.369(7)
C27 C28 1.391(8)
S1A C13A 1.84(13)
S2A C14A 1.86(11)
C13A C14A 1.50(2)

loop_
_geom_torsion_atom_site_label_1
_geom_torsion_atom_site_label_2
_geom_torsion_atom_site_label_3
_geom_torsion_atom_site_label_4
_geom_torsion
C13 S1 C2 N3 -0.6(8)
C13 S1 C2 C3 -2(3)
C13 S1 C2 C17 179.3(3)
C13 S1 C2 S1A 77(2)
C3 C2 N3 C4 174(22)
C17 C2 N3 C4 -178.2(6)
S1 C2 N3 C4 1.7(14)
S1A C2 N3 C4 -46.3(18)
N3 C2 C3 C4 -5(19)
C17 C2 C3 C4 -177.8(13)
S1 C2 C3 C4 3(4)
S1A C2 C3 C4 -46(3)
C4 C5 C9 C12 12.1(7)
C6 C5 C9 C12 -169.2(4)
C4 C5 C9 C8 -170.1(4)
C6 C5 C9 C8 8.7(5)
C2 N3 C4 C13 -2.3(15)
C2 N3 C4 C13A 36(5)
C2 N3 C4 C5 -179.5(7)
C2 N3 C4 C3 -172(28)
C9 C5 C4 N3 -136.3(9)
C6 C5 C4 N3 45.2(10)
C9 C5 C4 C13 46.8(6)
C6 C5 C4 C13 -131.8(5)
C9 C5 C4 C13A 12(5)
C6 C5 C4 C13A -167(5)
C9 C5 C4 C3 -137(2)
C6 C5 C4 C3 44(2)
C2 C3 C4 N3 7(24)
C2 C3 C4 C13 -4(4)
C2 C3 C4 C13A 37(6)
C2 C3 C4 C5 179.8(17)
C14 S2 C10 N11 -3.2(11)
C14 S2 C10 C11 4(4)
C14 S2 C10 C23 175.8(4)
C14 S2 C10 S2A 76.5(18)
C9 C5 C6 F2B 115(2)
C4 C5 C6 F2B -66(2)
C9 C5 C6 F1B -115(4)
C4 C5 C6 F1B 64(4)
C9 C5 C6 F2 -148.6(6)
C4 C5 C6 F2 30.2(8)
C9 C5 C6 F1 100.7(10)
C4 C5 C6 F1 -80.5(10)
C9 C5 C6 C7 -15.1(6)
C4 C5 C6 C7 163.7(5)
C5 C9 C8 F5 -119.7(5)
C12 C9 C8 F5 58.3(6)
C5 C9 C8 F6 119.2(5)
C12 C9 C8 F6 -62.8(6)
C5 C9 C8 C7 1.0(6)
C12 C9 C8 C7 179.0(5)
F2B C6 C7 F3 47(3)
F1B C6 C7 F3 -67(2)
F2 C6 C7 F3 -51.2(18)
F1 C6 C7 F3 61.5(19)
C5 C6 C7 F3 179.1(15)
F2B C6 C7 F3B 16(3)
F1B C6 C7 F3B -99(3)
F2 C6 C7 F3B -83(2)
F1 C6 C7 F3B 30(2)
C5 C6 C7 F3B 147.4(18)
F2B C6 C7 C8 -117(2)
F1B C6 C7 C8 128.7(19)
F2 C6 C7 C8 144.7(8)
F1 C6 C7 C8 -102.5(11)
C5 C6 C7 C8 15.0(8)
F2B C6 C7 F4 136(2)
F1B C6 C7 F4 21.0(18)
F2 C6 C7 F4 36.9(10)
F1 C6 C7 F4 149.7(10)
C5 C6 C7 F4 -92.8(5)
F2B C6 C7 F4B -30(2)
F1B C6 C7 F4B -144.3(19)
F2 C6 C7 F4B -128.4(9)
F1 C6 C7 F4B -15.6(11)
C5 C6 C7 F4B 101.9(6)
F5 C8 C7 F3 -52.7(15)
F6 C8 C7 F3 62.9(15)
C9 C8 C7 F3 -175.1(14)
F5 C8 C7 F3B -21(2)
F6 C8 C7 F3B 95(2)
C9 C8 C7 F3B -143.4(19)
F5 C8 C7 C6 112.3(6)
F6 C8 C7 C6 -132.2(6)
C9 C8 C7 C6 -10.2(8)
F5 C8 C7 F4 -143.4(5)
F6 C8 C7 F4 -27.8(6)
C9 C8 C7 F4 94.2(5)
F5 C8 C7 F4B 21.5(6)
F6 C8 C7 F4B 137.0(6)
C9 C8 C7 F4B -101.0(6)
C11 C10 N11 C12 -131(22)
C23 C10 N11 C12 -173.9(8)
S2 C10 N11 C12 5.0(18)
S2A C10 N11 C12 -45(2)
N11 C10 C11 C12 40(16)
C23 C10 C11 C12 -179(2)
S2 C10 C11 C12 -7(6)
S2A C10 C11 C12 -55(5)
C10 N11 C12 C14 -4.8(19)
C10 N11 C12 C9 177.6(10)
C10 N11 C12 C11 127(22)
C10 N11 C12 C14A 52(4)
C5 C9 C12 C14 49.4(7)
C8 C9 C12 C14 -128.2(5)
C5 C9 C12 N11 -133.3(11)
C8 C9 C12 N11 49.1(12)
C5 C9 C12 C11 -126(4)
C8 C9 C12 C11 56(4)
C5 C9 C12 C14A 0(4)
C8 C9 C12 C14A -177(4)
C10 C11 C12 C14 8(7)
C10 C11 C12 N11 -44(16)
C10 C11 C12 C9 -177(3)
C10 C11 C12 C14A 66(6)
N3 C4 C13 C15 -177.5(8)
C13A C4 C13 C15 74(8)
C5 C4 C13 C15 -0.3(7)
C3 C4 C13 C15 -176(2)
N3 C4 C13 S1 1.7(9)
C13A C4 C13 S1 -107(8)
C5 C4 C13 S1 178.9(3)
C3 C4 C13 S1 3(3)
C2 S1 C13 C4 -0.6(3)
C2 S1 C13 C15 178.7(4)
N11 C12 C14 C16 -177.0(11)
C9 C12 C14 C16 0.5(8)
C11 C12 C14 C16 176(4)
C14A C12 C14 C16 74(5)
N11 C12 C14 S2 2.2(11)
C9 C12 C14 S2 179.7(3)
C11 C12 C14 S2 -5(4)
C14A C12 C14 S2 -106(5)
C10 S2 C14 C12 0.5(4)
C10 S2 C14 C16 179.7(4)
N3 C2 C17 C18 -15.1(11)
C3 C2 C17 C18 -14(3)
S1 C2 C17 C18 165.0(3)
S1A C2 C17 C18 -137.5(16)
N3 C2 C17 C22 164.2(10)
C3 C2 C17 C22 166(3)
S1 C2 C17 C22 -15.7(6)
S1A C2 C17 C22 41.8(17)
C22 C17 C18 C19 1.7(6)
C2 C17 C18 C19 -178.9(4)
C17 C18 C19 C20 -0.7(7)
C18 C17 C22 C21 -1.6(7)
C2 C17 C22 C21 179.1(5)
C18 C19 C20 C21 -0.5(7)
C19 C20 C21 C22 0.7(8)
C17 C22 C21 C20 0.4(9)
N11 C10 C23 C24 -7.3(13)
C11 C10 C23 C24 -15(4)
S2 C10 C23 C24 173.9(4)
S2A C10 C23 C24 -127.1(16)
N11 C10 C23 C28 171.3(12)
C11 C10 C23 C28 164(4)
S2 C10 C23 C28 -7.5(6)
S2A C10 C23 C28 51.5(16)
C28 C23 C24 C25 -0.7(8)
C10 C23 C24 C25 178.0(5)
C25 C26 C27 C28 0.0(9)
C24 C23 C28 C27 0.8(7)
C10 C23 C28 C27 -177.8(5)
C26 C27 C28 C23 -0.5(8)
C27 C26 C25 C24 0.2(9)
C23 C24 C25 C26 0.2(9)
N3 C2 S1A C13A 39(4)
C3 C2 S1A C13A 44(4)
C17 C2 S1A C13A 177(4)
S1 C2 S1A C13A -75(4)
N11 C10 S2A C14A 28(4)
C11 C10 S2A C14A 38(4)
C23 C10 S2A C14A 163(3)
S2 C10 S2A C14A -85(4)
N3 C4 C13A C14A 106(8)
C13 C4 C13A C14A -165(14)
C5 C4 C13A C14A -43(9)
C3 C4 C13A C14A 102(8)
N3 C4 C13A S1A -1(6)
C13 C4 C13A S1A 89(7)
C5 C4 C13A S1A -150(3)
C3 C4 C13A S1A -4(7)
C2 S1A C13A C4 -22(5)
C2 S1A C13A C14A -134(7)
C4 C13A C14A C12 61(12)
S1A C13A C14A C12 160(7)
C4 C13A C14A S2A 166(6)
S1A C13A C14A S2A -95(8)
C14 C12 C14A C13A -163(11)
N11 C12 C14A C13A 99(9)
C9 C12 C14A C13A -36(9)
C11 C12 C14A C13A 90(9)
C14 C12 C14A S2A 77(4)
N11 C12 C14A S2A -21(5)
C9 C12 C14A S2A -156(3)
C11 C12 C14A S2A -31(5)
C10 S2A C14A C13A -127(8)
C10 S2A C14A C12 -4(4)
